data_1514526
loop_
_publ_author_name
'Cui, Sunliang'
'Zhang, Yan'
'Wang, Dahai'
'Wu, Qifan'

_publ_section_title
;
 Rh(iii)-catalyzed C--H activation/[4 + 3] cycloaddition of benzamides and
 vinylcarbenoids: facile synthesis of azepinones
;
_journal_issue 10
_journal_name_full 'Chemical Science'
_journal_page_first 3912
_journal_paper_doi 10.1039/c3sc51777b
_journal_volume 4
_journal_year 2013
_chemical_formula_moiety 'C17 H17 Cl3 N2 O3'
_chemical_formula_sum 'C17 H17 Cl3 N2 O3'
_chemical_formula_weight 403.68
_chemical_name_systematic
; 
 ? 
;
_space_group_IT_number 2
_symmetry_cell_setting triclinic
_symmetry_space_group_name_Hall '-P 1'
_symmetry_space_group_name_H-M 'P -1'
_atom_sites_solution_hydrogens geom
_atom_sites_solution_primary direct
_atom_sites_solution_secondary difmap
_audit_creation_method SHELXL-97
_cell_angle_alpha 80.745(8)
_cell_angle_beta 71.023(9)
_cell_angle_gamma 89.009(8)
_cell_formula_units_Z 2
_cell_length_a 9.7614(10)
_cell_length_b 10.2988(10)
_cell_length_c 10.4722(11)
_cell_measurement_reflns_used 1408
_cell_measurement_temperature 293(2)
_cell_measurement_theta_max 29.5862
_cell_measurement_theta_min 3.3519
_cell_volume 981.91(18)
_computing_cell_refinement 'CrysAlis PRO (Agilent Technologies, 2011)'
_computing_data_collection 'CrysAlis PRO'
_computing_data_reduction 'CrysAlis PRO'
_computing_molecular_graphics 'OLEX2 (Dolomanov et al., 2009)'
_computing_publication_material OLEX2
_computing_structure_refinement 'SHELXL-97 (Sheldrick, 2008)'
_computing_structure_solution 'SHELXS-97 (Sheldrick, 2008)'
_diffrn_ambient_temperature 293(2)
_diffrn_detector_area_resol_mean 10.3592
_diffrn_measured_fraction_theta_full 0.997
_diffrn_measured_fraction_theta_max 0.997
_diffrn_measurement_device_type 'Xcalibur, Atlas, Gemini ultra'
_diffrn_measurement_method '\w scans'
_diffrn_radiation_monochromator graphite
_diffrn_radiation_source 'fine-focus sealed tube'
_diffrn_radiation_type MoK\a
_diffrn_radiation_wavelength 0.71073
_diffrn_reflns_av_R_equivalents 0.0320
_diffrn_reflns_av_sigmaI/netI 0.0505
_diffrn_reflns_limit_h_max 11
_diffrn_reflns_limit_h_min -9
_diffrn_reflns_limit_k_max 12
_diffrn_reflns_limit_k_min -11
_diffrn_reflns_limit_l_max 12
_diffrn_reflns_limit_l_min -12
_diffrn_reflns_number 6121
_diffrn_reflns_theta_full 25.35
_diffrn_reflns_theta_max 25.35
_diffrn_reflns_theta_min 3.36
_exptl_absorpt_coefficient_mu 0.484
_exptl_absorpt_correction_T_max 0.8845
_exptl_absorpt_correction_T_min 0.8488
_exptl_absorpt_correction_type multi-scan
_exptl_absorpt_process_details
;
CrysAlis PRO (Agilent Technologies, 2011) 
;
_exptl_crystal_colour colorless
_exptl_crystal_density_diffrn 1.365
_exptl_crystal_density_method 'not measured'
_exptl_crystal_description block
_exptl_crystal_F_000 416
_exptl_crystal_size_max 0.35
_exptl_crystal_size_mid 0.32
_exptl_crystal_size_min 0.26
_refine_diff_density_max 1.693
_refine_diff_density_min -0.777
_refine_diff_density_rms 0.114
_refine_ls_extinction_method none
_refine_ls_goodness_of_fit_ref 1.494
_refine_ls_hydrogen_treatment constr
_refine_ls_matrix_type full
_refine_ls_number_parameters 238
_refine_ls_number_reflns 3582
_refine_ls_number_restraints 34
_refine_ls_restrained_S_all 1.515
_refine_ls_R_factor_all 0.1546
_refine_ls_R_factor_gt 0.1187
_refine_ls_shift/su_max 0.000
_refine_ls_shift/su_mean 0.000
_refine_ls_structure_factor_coef Fsqd
_refine_ls_weighting_details 'calc w=1/[\s^2^(Fo^2^)+(0.2000P)^2^+0.0000P] where P=(Fo^2^+2Fc^2^)/3'
_refine_ls_weighting_scheme calc
_refine_ls_wR_factor_gt 0.3593
_refine_ls_wR_factor_ref 0.4023
_reflns_number_gt 2407
_reflns_number_total 3582
_reflns_threshold_expression >2sigma(I)
_cod_data_source_file c3sc51777b.txt
_cod_data_source_block 130515_zy_4_27_2
_cod_depositor_comments
;
The following automatic conversions were performed:

'_symmetry_cell_setting' value 'Triclinic' changed to 'triclinic'
according to
/usr/data/users/saulius/automatic-downloads/retrospective/RSC/lib/dictionaries/cif_core.dic
dictionary named 'cif_core.dic' version 2.4.2 from 2011-04-26.

Automatic conversion script
Id: cif_fix_values 2281 2013-09-26 08:29:07Z andrius 
;
_cod_original_cell_volume 981.92(17)
_cod_database_code 1514526

loop_
_symmetry_equiv_pos_as_xyz
'x, y, z'
'-x, -y, -z'

loop_
_atom_site_label
_atom_site_type_symbol
_atom_site_fract_x
_atom_site_fract_y
_atom_site_fract_z
_atom_site_U_iso_or_equiv
_atom_site_adp_type
_atom_site_occupancy
_atom_site_symmetry_multiplicity
_atom_site_calc_flag
_atom_site_refinement_flags
_atom_site_disorder_assembly
_atom_site_disorder_group
Cl1 Cl 1.3707(2) 0.6963(3) 0.2529(2) 0.0971(9) Uani 1 1 d . . .
Cl2 Cl 1.1327(4) 0.7974(4) 0.4455(3) 0.1401(14) Uani 1 1 d . . .
Cl3 Cl 1.0829(4) 0.6028(5) 0.3044(7) 0.207(2) Uani 1 1 d . . .
O1 O 0.4875(4) 0.8250(4) 0.5042(4) 0.0518(11) Uani 1 1 d . . .
O2 O 0.8158(5) 0.9840(4) -0.1143(4) 0.0649(13) Uani 1 1 d . . .
O3 O 0.6888(4) 0.7922(4) -0.0402(3) 0.0485(10) Uani 1 1 d . . .
N1 N 0.6857(5) 0.9572(4) 0.3902(4) 0.0440(11) Uani 1 1 d . . .
H1 H 0.6473 1.0207 0.4323 0.053 Uiso 1 1 calc R . .
N2 N 0.9010(12) 0.3077(8) 0.1407(10) 0.069(3) Uani 0.493(9) 1 d PDU A 1
C1 C 0.6556(6) 0.6078(5) 0.4276(5) 0.0444(13) Uani 1 1 d . . .
H1A H 0.6073 0.6008 0.5211 0.053 Uiso 1 1 calc R . .
C2 C 0.7018(6) 0.4965(5) 0.3746(6) 0.0505(15) Uani 1 1 d . . .
H2 H 0.6859 0.4146 0.4305 0.061 Uiso 1 1 calc R . .
C3 C 0.7742(6) 0.5086(5) 0.2335(5) 0.0459(13) Uani 1 1 d . A .
C4 C 0.7971(6) 0.6301(5) 0.1526(5) 0.0434(13) Uani 1 1 d . . .
H4 H 0.8465 0.6361 0.0594 0.052 Uiso 1 1 calc R . .
C5 C 0.7495(5) 0.7444(5) 0.2046(5) 0.0360(11) Uani 1 1 d . . .
C6 C 0.6784(5) 0.7325(5) 0.3463(5) 0.0364(11) Uani 1 1 d . . .
C7 C 0.6082(6) 0.8424(5) 0.4194(5) 0.0387(12) Uani 1 1 d . . .
C8 C 0.8326(6) 0.9788(5) 0.2897(5) 0.0427(13) Uani 1 1 d . . .
H8A H 0.8941 0.9091 0.3101 0.051 Uiso 1 1 calc R . .
H8B H 0.8742 1.0620 0.2946 0.051 Uiso 1 1 calc R . .
C9 C 0.8249(5) 0.9802(5) 0.1490(5) 0.0385(12) Uani 1 1 d . . .
H9 H 0.8506 1.0573 0.0853 0.046 Uiso 1 1 calc R . .
C10 C 0.7817(5) 0.8726(5) 0.1125(5) 0.0377(12) Uani 1 1 d . . .
C11 C 0.7665(6) 0.8905(5) -0.0281(5) 0.0421(13) Uani 1 1 d . . .
C12 C 0.6520(7) 0.7904(6) -0.1687(5) 0.0524(15) Uani 1 1 d . . .
C13 C 0.7871(8) 0.7961(8) -0.2868(6) 0.077(2) Uani 1 1 d . . .
H13A H 0.8583 0.7437 -0.2597 0.116 Uiso 1 1 calc R . .
H13B H 0.8232 0.8857 -0.3177 0.116 Uiso 1 1 calc R . .
H13C H 0.7673 0.7627 -0.3598 0.116 Uiso 1 1 calc R . .
C14 C 0.5729(10) 0.6540(9) -0.1329(8) 0.088(2) Uani 1 1 d . . .
H14A H 0.5026 0.6448 -0.0429 0.133 Uiso 1 1 calc R . .
H14B H 0.6421 0.5863 -0.1354 0.133 Uiso 1 1 calc R . .
H14C H 0.5249 0.6463 -0.1983 0.133 Uiso 1 1 calc R . .
C15 C 0.5537(9) 0.8988(9) -0.1843(8) 0.085(2) Uani 1 1 d . . .
H15A H 0.6086 0.9808 -0.2164 0.128 Uiso 1 1 calc R . .
H15B H 0.4811 0.9024 -0.0974 0.128 Uiso 1 1 calc R . .
H15C H 0.5078 0.8833 -0.2491 0.128 Uiso 1 1 calc R . .
C16 C 0.8285(7) 0.3931(6) 0.1747(6) 0.0641(18) Uani 1 1 d DU . .
C17 C 1.1891(8) 0.7367(8) 0.2893(7) 0.075(2) Uani 1 1 d . . .
H17 H 1.1791 0.8047 0.2162 0.090 Uiso 1 1 calc R . .
N2A N 0.740(2) 0.2898(15) 0.223(2) 0.069(3) Uani 0.244(9) 1 d PDU A 2
N2B N 0.837(2) 0.4012(16) 0.0457(15) 0.069(3) Uani 0.263(9) 1 d PDU A 3

loop_
_atom_site_aniso_label
_atom_site_aniso_U_11
_atom_site_aniso_U_22
_atom_site_aniso_U_33
_atom_site_aniso_U_23
_atom_site_aniso_U_13
_atom_site_aniso_U_12
Cl1 0.0590(12) 0.1255(19) 0.1061(16) -0.0406(14) -0.0160(11) 0.0071(11)
Cl2 0.128(2) 0.192(3) 0.0882(16) -0.0323(17) -0.0187(15) 0.075(2)
Cl3 0.122(3) 0.166(4) 0.362(7) -0.055(4) -0.110(4) -0.035(3)
O1 0.047(2) 0.051(2) 0.047(2) -0.0146(16) 0.0030(18) 0.0018(17)
O2 0.088(3) 0.056(3) 0.048(2) 0.0098(19) -0.026(2) -0.019(2)
O3 0.064(2) 0.049(2) 0.0340(18) -0.0029(15) -0.0197(17) -0.0014(18)
N1 0.045(3) 0.046(3) 0.040(2) -0.0132(18) -0.0099(19) 0.004(2)
N2 0.078(5) 0.031(4) 0.063(4) -0.001(3) 0.022(4) 0.021(4)
C1 0.047(3) 0.049(3) 0.034(2) 0.001(2) -0.012(2) -0.002(2)
C2 0.055(3) 0.034(3) 0.052(3) 0.006(2) -0.011(3) 0.003(2)
C3 0.047(3) 0.034(3) 0.054(3) -0.007(2) -0.012(2) 0.004(2)
C4 0.043(3) 0.045(3) 0.037(2) -0.005(2) -0.007(2) 0.008(2)
C5 0.034(2) 0.037(3) 0.041(3) -0.005(2) -0.018(2) 0.000(2)
C6 0.033(2) 0.040(3) 0.036(2) -0.005(2) -0.011(2) 0.002(2)
C7 0.045(3) 0.041(3) 0.033(2) -0.006(2) -0.015(2) 0.001(2)
C8 0.041(3) 0.041(3) 0.049(3) -0.012(2) -0.017(2) -0.002(2)
C9 0.040(3) 0.032(3) 0.040(2) -0.007(2) -0.008(2) 0.001(2)
C10 0.036(3) 0.041(3) 0.034(2) -0.004(2) -0.009(2) 0.003(2)
C11 0.045(3) 0.040(3) 0.035(2) -0.001(2) -0.007(2) 0.000(2)
C12 0.064(4) 0.059(4) 0.043(3) -0.014(2) -0.026(3) 0.004(3)
C13 0.083(5) 0.104(6) 0.046(3) -0.022(3) -0.017(3) 0.010(4)
C14 0.112(7) 0.089(5) 0.081(5) -0.041(4) -0.042(5) -0.005(5)
C15 0.087(5) 0.105(6) 0.080(5) -0.012(4) -0.051(4) 0.022(5)
C16 0.075(4) 0.041(3) 0.058(3) -0.002(3) 0.000(3) 0.004(3)
C17 0.066(4) 0.079(5) 0.077(4) 0.008(4) -0.029(4) 0.004(4)
N2A 0.078(5) 0.031(4) 0.063(4) -0.001(3) 0.022(4) 0.021(4)
N2B 0.078(5) 0.031(4) 0.063(4) -0.001(3) 0.022(4) 0.021(4)

loop_
_atom_type_symbol
_atom_type_description
_atom_type_scat_dispersion_real
_atom_type_scat_dispersion_imag
_atom_type_scat_source
C C 0.0033 0.0016 'International Tables Vol C Tables 4.2.6.8 and 6.1.1.4'
H H 0.0000 0.0000 'International Tables Vol C Tables 4.2.6.8 and 6.1.1.4'
Cl Cl 0.1484 0.1585 'International Tables Vol C Tables 4.2.6.8 and 6.1.1.4'
N N 0.0061 0.0033 'International Tables Vol C Tables 4.2.6.8 and 6.1.1.4'
O O 0.0106 0.0060 'International Tables Vol C Tables 4.2.6.8 and 6.1.1.4'

loop_
_geom_angle_atom_site_label_1
_geom_angle_atom_site_label_2
_geom_angle_atom_site_label_3
_geom_angle
C11 O3 C12 121.4(4)
C7 N1 C8 123.2(4)
C7 N1 H1 118.4
C8 N1 H1 118.4
C2 C1 C6 122.3(4)
C2 C1 H1A 118.9
C6 C1 H1A 118.9
C1 C2 C3 118.2(5)
C1 C2 H2 120.9
C3 C2 H2 120.9
C4 C3 C2 120.1(5)
C4 C3 C16 120.2(5)
C2 C3 C16 119.6(5)
C3 C4 C5 122.5(5)
C3 C4 H4 118.8
C5 C4 H4 118.8
C4 C5 C6 117.4(4)
C4 C5 C10 119.7(4)
C6 C5 C10 122.8(4)
C1 C6 C5 119.5(4)
C1 C6 C7 115.0(4)
C5 C6 C7 125.2(4)
O1 C7 N1 122.6(4)
O1 C7 C6 120.0(5)
N1 C7 C6 117.4(4)
N1 C8 C9 109.3(4)
N1 C8 H8A 109.8
C9 C8 H8A 109.8
N1 C8 H8B 109.8
C9 C8 H8B 109.8
H8A C8 H8B 108.3
C10 C9 C8 121.5(4)
C10 C9 H9 119.3
C8 C9 H9 119.3
C9 C10 C5 122.3(4)
C9 C10 C11 116.1(4)
C5 C10 C11 121.7(4)
O2 C11 O3 125.4(5)
O2 C11 C10 123.4(5)
O3 C11 C10 111.1(4)
C13 C12 C15 113.6(6)
C13 C12 O3 109.6(5)
C15 C12 O3 109.2(5)
C13 C12 C14 111.6(5)
C15 C12 C14 111.8(7)
O3 C12 C14 100.1(5)
C12 C13 H13A 109.5
C12 C13 H13B 109.5
H13A C13 H13B 109.5
C12 C13 H13C 109.5
H13A C13 H13C 109.5
H13B C13 H13C 109.5
C12 C14 H14A 109.5
C12 C14 H14B 109.5
H14A C14 H14B 109.5
C12 C14 H14C 109.5
H14A C14 H14C 109.5
H14B C14 H14C 109.5
C12 C15 H15A 109.5
C12 C15 H15B 109.5
H15A C15 H15B 109.5
C12 C15 H15C 109.5
H15A C15 H15C 109.5
H15B C15 H15C 109.5
N2 C16 N2A 76.5(10)
N2 C16 N2B 77.2(10)
N2A C16 N2B 97.3(15)
N2 C16 C3 161.7(10)
N2A C16 C3 114.2(8)
N2B C16 C3 114.2(8)
Cl3 C17 Cl1 111.1(4)
Cl3 C17 Cl2 108.7(5)
Cl1 C17 Cl2 108.5(4)
Cl3 C17 H17 109.5
Cl1 C17 H17 109.5
Cl2 C17 H17 109.5

loop_
_geom_bond_atom_site_label_1
_geom_bond_atom_site_label_2
_geom_bond_distance
Cl1 C17 1.746(8)
Cl2 C17 1.761(8)
Cl3 C17 1.695(9)
O1 C7 1.218(6)
O2 C11 1.195(6)
O3 C11 1.322(7)
O3 C12 1.503(7)
N1 C7 1.352(7)
N1 C8 1.472(7)
N1 H1 0.8600
N2 C16 1.148(9)
C1 C2 1.360(8)
C1 C6 1.400(7)
C1 H1A 0.9300
C2 C3 1.401(8)
C2 H2 0.9300
C3 C4 1.371(7)
C3 C16 1.441(8)
C4 C5 1.385(7)
C4 H4 0.9300
C5 C6 1.405(7)
C5 C10 1.476(7)
C6 C7 1.499(7)
C8 C9 1.498(7)
C8 H8A 0.9700
C8 H8B 0.9700
C9 C10 1.346(7)
C9 H9 0.9300
C10 C11 1.509(7)
C12 C13 1.480(9)
C12 C15 1.483(10)
C12 C14 1.545(10)
C13 H13A 0.9600
C13 H13B 0.9600
C13 H13C 0.9600
C14 H14A 0.9600
C14 H14B 0.9600
C14 H14C 0.9600
C15 H15A 0.9600
C15 H15B 0.9600
C15 H15C 0.9600
C16 N2A 1.307(16)
C16 N2B 1.314(16)
C17 H17 0.9800
